data_2208952
loop_
_publ_author_name
'Awaleh, Mohamed Osman'
'Badia, Antonnella'
'Brisse, Fran\,cois'

_publ_section_title
;
 <i>N</i>,<i>N</i>'-Octamethylenebis(4-methylbenzamide)
;
_journal_coeditor_code LH2051
_journal_issue 5
_journal_name_full 'Acta Crystallographica Section E'
_journal_page_first o1996
_journal_page_last o1997
_journal_paper_doi 10.1107/S1600536806014231
_journal_volume 62
_journal_year 2006
_chemical_formula_iupac 'C24 H32 N2 O2'
_chemical_formula_moiety 'C24 H32 N2 O2'
_chemical_formula_sum 'C24 H32 N2 O2'
_chemical_formula_weight 380.52
_chemical_name_systematic
;
N,N'-Octamethylenebis(4-methylbenzamide)
;
_space_group_IT_number 14
_symmetry_cell_setting monoclinic
_symmetry_space_group_name_Hall '-P 2yn'
_symmetry_space_group_name_H-M 'P 1 21/n 1'
_atom_sites_solution_hydrogens geom
_atom_sites_solution_primary direct
_atom_sites_solution_secondary difmap
_audit_creation_method SHELXL-97
_cell_angle_alpha 90.00
_cell_angle_beta 96.679(2)
_cell_angle_gamma 90.00
_cell_formula_units_Z 2
_cell_length_a 7.1190(2)
_cell_length_b 5.1609(2)
_cell_length_c 28.4022(10)
_cell_measurement_reflns_used 1367
_cell_measurement_temperature 100(2)
_cell_measurement_theta_max 67.75
_cell_measurement_theta_min 3.13
_cell_volume 1036.43(6)
_computing_cell_refinement 'SAINT (Bruker, 2004)'
_computing_data_collection 'SMART (Bruker, 2003)'
_computing_data_reduction SAINT
_computing_molecular_graphics 'SHELXTL (Bruker, 1997)'
_computing_publication_material 'UdMX (Maris, 2004)'
_computing_structure_refinement 'SHELXL97 (Sheldrick, 1997)'
_computing_structure_solution 'SHELXS97 (Sheldrick, 1997)'
_diffrn_ambient_temperature 100(2)
_diffrn_detector_area_resol_mean 5.5
_diffrn_measured_fraction_theta_full 0.977
_diffrn_measured_fraction_theta_max 0.978
_diffrn_measurement_device_type 'Bruker SMART 6000'
_diffrn_measurement_method \w
_diffrn_radiation_monochromator graphite
_diffrn_radiation_source 'Sealed Tube'
_diffrn_radiation_type CuK\a
_diffrn_radiation_wavelength 1.54178
_diffrn_reflns_av_R_equivalents 0.079
_diffrn_reflns_av_sigmaI/netI 0.0848
_diffrn_reflns_limit_h_max 8
_diffrn_reflns_limit_h_min -8
_diffrn_reflns_limit_k_max 5
_diffrn_reflns_limit_k_min -5
_diffrn_reflns_limit_l_max 33
_diffrn_reflns_limit_l_min -34
_diffrn_reflns_number 14187
_diffrn_reflns_theta_full 68.77
_diffrn_reflns_theta_max 68.77
_diffrn_reflns_theta_min 3.13
_diffrn_standards_decay_% 0.36
_diffrn_standards_interval_time 1440
_diffrn_standards_number 18
_exptl_absorpt_coefficient_mu 0.604
_exptl_absorpt_correction_T_max 0.9430
_exptl_absorpt_correction_T_min 0.9010
_exptl_absorpt_correction_type multi-scan
_exptl_absorpt_process_details '(SADABS; Sheldrick, 1996)'
_exptl_crystal_colour Colourless
_exptl_crystal_density_diffrn 1.219
_exptl_crystal_density_method 'not measured'
_exptl_crystal_description platelet
_exptl_crystal_F_000 412
_exptl_crystal_size_max 0.19
_exptl_crystal_size_mid 0.14
_exptl_crystal_size_min 0.10
_refine_diff_density_max 0.231
_refine_diff_density_min -0.260
_refine_ls_extinction_method none
_refine_ls_goodness_of_fit_ref 1.035
_refine_ls_hydrogen_treatment constr
_refine_ls_matrix_type full
_refine_ls_number_parameters 128
_refine_ls_number_reflns 1885
_refine_ls_number_restraints 0
_refine_ls_restrained_S_all 1.035
_refine_ls_R_factor_all 0.0801
_refine_ls_R_factor_gt 0.0540
_refine_ls_shift/su_max 0.001
_refine_ls_shift/su_mean 0.000
_refine_ls_structure_factor_coef Fsqd
_refine_ls_weighting_details 'calc w=1/[\s^2^(Fo^2^)+(0.0755P)^2^+0.2277P] where P=(Fo^2^+2Fc^2^)/3'
_refine_ls_weighting_scheme calc
_refine_ls_wR_factor_gt 0.1411
_refine_ls_wR_factor_ref 0.1655
_reflns_number_gt 1340
_reflns_number_total 1885
_reflns_threshold_expression I>2\s(I)
_cod_data_source_file lh2051.cif
_cod_data_source_block I
_cod_depositor_comments
;
The following automatic conversions were performed:
'_symmetry_cell_setting' value 'Monoclinic' changed to 'monoclinic'
according to '/home/saulius/struct/CIF-dictionaries/cif_core.dic'
dictionary named 'cif_core.dic' version 2.4.1 from
2010-06-29.

'_geom_bond_publ_flag' value 'Y' changed to 'y' according to
'/home/saulius/struct/CIF-dictionaries/cif_core.dic' dictionary named
'cif_core.dic' version 2.4.1 from 2010-06-29 (3
times).

'_geom_angle_publ_flag' value 'Y' changed to 'y' according to
'/home/saulius/struct/CIF-dictionaries/cif_core.dic' dictionary named
'cif_core.dic' version 2.4.1 from 2010-06-29 (3
times).

'_geom_torsion_publ_flag' value 'Y' changed to 'y' according to
'/home/saulius/struct/CIF-dictionaries/cif_core.dic' dictionary named
'cif_core.dic' version 2.4.1 from 2010-06-29 (5 times).

Automatic conversion script
Id: cif_fix_enum 1527 2010-12-29 10:47:43Z saulius 

The following automatic conversions were performed:

'_symmetry_cell_setting' value 'Monoclinic' changed to 'monoclinic'
according to /home/saulius/struct/CIF-dictionaries/cif_core.dic
dictionary named 'cif_core.dic' version 2.4.1 from
2010-06-29.

'_geom_bond_publ_flag' value 'Y' changed to 'y'
according to /home/saulius/struct/CIF-dictionaries/cif_core.dic
dictionary named 'cif_core.dic' version 2.4.1 from 2010-06-29 (3
times).

'_geom_angle_publ_flag' value 'Y' changed to 'y' according
to /home/saulius/struct/CIF-dictionaries/cif_core.dic dictionary
named 'cif_core.dic' version 2.4.1 from 2010-06-29 (3
times).

'_geom_torsion_publ_flag' value 'Y' changed to 'y' according
to /home/saulius/struct/CIF-dictionaries/cif_core.dic dictionary
named 'cif_core.dic' version 2.4.1 from 2010-06-29 (5 times).

Automatic conversion script
Id: cif_fix_values 1715 2011-07-08 13:25:40Z adriana 
;
_cod_original_sg_symbol_H-M 'P 21/n'
_cod_database_code 2208952

loop_
_symmetry_equiv_pos_as_xyz
'x, y, z'
'-x+1/2, y+1/2, -z+1/2'
'-x, -y, -z'
'x-1/2, -y-1/2, z-1/2'

loop_
_atom_site_type_symbol
_atom_site_label
_atom_site_fract_x
_atom_site_fract_y
_atom_site_fract_z
_atom_site_U_iso_or_equiv
_atom_site_adp_type
_atom_site_calc_flag
_atom_site_refinement_flags
_atom_site_occupancy
O O1 0.2024(2) -0.1802(3) 0.89590(6) 0.0236(4) Uani d . 1
N N1 0.2799(2) 0.2438(3) 0.90403(6) 0.0181(5) Uani d . 1
H H1 0.2530 0.4049 0.8957 0.022 Uiso calc R 1
C C1 0.9171(3) 0.5392(4) 0.98198(7) 0.0176(5) Uani d . 1
H H1A 0.8589 0.6988 0.9931 0.021 Uiso calc R 1
H H1B 0.9648 0.5794 0.9514 0.021 Uiso calc R 1
C C2 0.7663(3) 0.3291(4) 0.97398(8) 0.0188(5) Uani d . 1
H H2A 0.8244 0.1718 0.9620 0.023 Uiso calc R 1
H H2B 0.7228 0.2848 1.0049 0.023 Uiso calc R 1
C C3 0.5950(3) 0.4032(4) 0.93945(7) 0.0179(5) Uani d . 1
H H3A 0.5378 0.5639 0.9504 0.021 Uiso calc R 1
H H3B 0.6351 0.4368 0.9078 0.021 Uiso calc R 1
C C4 0.4503(3) 0.1870(4) 0.93599(8) 0.0179(5) Uani d . 1
H H4A 0.5092 0.0277 0.9250 0.021 Uiso calc R 1
H H4B 0.4142 0.1520 0.9680 0.021 Uiso calc R 1
C C5 0.1638(3) 0.0517(4) 0.88733(7) 0.0168(5) Uani d . 1
C C6 -0.0168(3) 0.1257(4) 0.85837(7) 0.0165(5) Uani d . 1
C C7 -0.0354(3) 0.3451(4) 0.82964(8) 0.0197(5) Uani d . 1
H H7 0.0696 0.4573 0.8282 0.024 Uiso calc R 1
C C8 -0.2072(3) 0.4006(4) 0.80303(8) 0.0215(5) Uani d . 1
H H8 -0.2172 0.5492 0.7832 0.026 Uiso calc R 1
C C9 -0.3648(3) 0.2433(4) 0.80485(8) 0.0217(5) Uani d . 1
C C10 -0.3457(3) 0.0248(4) 0.83371(8) 0.0224(5) Uani d . 1
H H10 -0.4518 -0.0847 0.8357 0.027 Uiso calc R 1
C C11 -0.1737(3) -0.0355(4) 0.85971(8) 0.0195(5) Uani d . 1
H H11 -0.1627 -0.1879 0.8786 0.023 Uiso calc R 1
C C12 -0.5508(3) 0.3123(5) 0.77696(9) 0.0297(6) Uani d . 1
H H12A -0.6332 0.1596 0.7743 0.044 Uiso calc R 1
H H12B -0.5290 0.3709 0.7452 0.044 Uiso calc R 1
H H12C -0.6113 0.4513 0.7932 0.044 Uiso calc R 1

loop_
_atom_site_aniso_label
_atom_site_aniso_U_11
_atom_site_aniso_U_22
_atom_site_aniso_U_33
_atom_site_aniso_U_12
_atom_site_aniso_U_13
_atom_site_aniso_U_23
O1 0.0232(8) 0.0090(8) 0.0369(9) -0.0004(6) -0.0033(7) 0.0018(7)
N1 0.0187(10) 0.0085(10) 0.0257(10) -0.0002(6) -0.0030(7) 0.0030(7)
C1 0.0190(11) 0.0081(11) 0.0253(12) 0.0010(8) 0.0009(9) 0.0021(8)
C2 0.0202(11) 0.0088(11) 0.0270(12) -0.0007(8) 0.0014(9) 0.0010(8)
C3 0.0198(11) 0.0087(11) 0.0248(12) 0.0002(8) 0.0011(9) -0.0001(8)
C4 0.0158(11) 0.0115(11) 0.0257(11) -0.0001(8) -0.0007(8) 0.0027(8)
C5 0.0188(11) 0.0075(11) 0.0241(12) -0.0013(8) 0.0027(9) 0.0003(8)
C6 0.0190(11) 0.0069(11) 0.0235(11) 0.0015(8) 0.0018(8) -0.0032(8)
C7 0.0221(11) 0.0116(11) 0.0254(12) -0.0005(8) 0.0033(9) 0.0003(8)
C8 0.0248(12) 0.0154(11) 0.0233(12) 0.0030(9) -0.0013(9) 0.0007(8)
C9 0.0216(12) 0.0186(13) 0.0243(12) 0.0036(9) 0.0000(9) -0.0051(9)
C10 0.0196(11) 0.0178(13) 0.0299(13) -0.0024(8) 0.0029(9) -0.0045(9)
C11 0.0204(11) 0.0101(11) 0.0275(12) -0.0032(8) 0.0008(9) 0.0014(8)
C12 0.0235(12) 0.0292(14) 0.0347(14) 0.0045(10) -0.0031(10) -0.0030(10)

loop_
_atom_type_symbol
_atom_type_description
_atom_type_scat_dispersion_real
_atom_type_scat_dispersion_imag
_atom_type_scat_source
C C 0.0181 0.0091 'International Tables Vol C Tables 4.2.6.8 and 6.1.1.4'
H H 0.0000 0.0000 'International Tables Vol C Tables 4.2.6.8 and 6.1.1.4'
N N 0.0311 0.0180 'International Tables Vol C Tables 4.2.6.8 and 6.1.1.4'
O O 0.0492 0.0322 'International Tables Vol C Tables 4.2.6.8 and 6.1.1.4'

loop_
_geom_angle_atom_site_label_1
_geom_angle_atom_site_label_2
_geom_angle_atom_site_label_3
_geom_angle_site_symmetry_1
_geom_angle_site_symmetry_3
_geom_angle
_geom_angle_publ_flag
C5 N1 C4 . . 120.37(17) y
C5 N1 H1 . . 119.8 ?
C4 N1 H1 . . 119.8 ?
C2 C1 C1 . 3_767 112.8(2) ?
C2 C1 H1A . . 109.0 ?
C1 C1 H1A 3_767 . 109.0 ?
C2 C1 H1B . . 109.0 ?
C1 C1 H1B 3_767 . 109.0 ?
H1A C1 H1B . . 107.8 ?
C3 C2 C1 . . 114.50(18) ?
C3 C2 H2A . . 108.6 ?
C1 C2 H2A . . 108.6 ?
C3 C2 H2B . . 108.6 ?
C1 C2 H2B . . 108.6 ?
H2A C2 H2B . . 107.6 ?
C4 C3 C2 . . 110.16(17) ?
C4 C3 H3A . . 109.6 ?
C2 C3 H3A . . 109.6 ?
C4 C3 H3B . . 109.6 ?
C2 C3 H3B . . 109.6 ?
H3A C3 H3B . . 108.1 ?
N1 C4 C3 . . 113.77(17) ?
N1 C4 H4A . . 108.8 ?
C3 C4 H4A . . 108.8 ?
N1 C4 H4B . . 108.8 ?
C3 C4 H4B . . 108.8 ?
H4A C4 H4B . . 107.7 ?
O1 C5 N1 . . 121.88(19) y
O1 C5 C6 . . 120.65(18) y
N1 C5 C6 . . 117.47(18) ?
C7 C6 C11 . . 118.6(2) ?
C7 C6 C5 . . 123.22(19) ?
C11 C6 C5 . . 118.20(18) ?
C8 C7 C6 . . 120.2(2) ?
C8 C7 H7 . . 119.9 ?
C6 C7 H7 . . 119.9 ?
C9 C8 C7 . . 121.5(2) ?
C9 C8 H8 . . 119.3 ?
C7 C8 H8 . . 119.3 ?
C8 C9 C10 . . 118.1(2) ?
C8 C9 C12 . . 120.5(2) ?
C10 C9 C12 . . 121.4(2) ?
C11 C10 C9 . . 120.9(2) ?
C11 C10 H10 . . 119.5 ?
C9 C10 H10 . . 119.5 ?
C10 C11 C6 . . 120.7(2) ?
C10 C11 H11 . . 119.7 ?
C6 C11 H11 . . 119.7 ?
C9 C12 H12A . . 109.5 ?
C9 C12 H12B . . 109.5 ?
H12A C12 H12B . . 109.5 ?
C9 C12 H12C . . 109.5 ?
H12A C12 H12C . . 109.5 ?
H12B C12 H12C . . 109.5 ?

loop_
_geom_bond_atom_site_label_1
_geom_bond_atom_site_label_2
_geom_bond_site_symmetry_2
_geom_bond_distance
_geom_bond_publ_flag
O1 C5 . 1.246(3) y
N1 C5 . 1.341(3) y
N1 C4 . 1.458(3) y
N1 H1 . 0.8800 ?
C1 C2 . 1.524(3) ?
C1 C1 3_767 1.525(4) ?
C1 H1A . 0.9900 ?
C1 H1B . 0.9900 ?
C2 C3 . 1.522(3) ?
C2 H2A . 0.9900 ?
C2 H2B . 0.9900 ?
C3 C4 . 1.514(3) ?
C3 H3A . 0.9900 ?
C3 H3B . 0.9900 ?
C4 H4A . 0.9900 ?
C4 H4B . 0.9900 ?
C5 C6 . 1.493(3) ?
C6 C7 . 1.393(3) ?
C6 C11 . 1.397(3) ?
C7 C8 . 1.391(3) ?
C7 H7 . 0.9500 ?
C8 C9 . 1.390(3) ?
C8 H8 . 0.9500 ?
C9 C10 . 1.392(3) ?
C9 C12 . 1.504(3) ?
C10 C11 . 1.390(3) ?
C10 H10 . 0.9500 ?
C11 H11 . 0.9500 ?
C12 H12A . 0.9800 ?
C12 H12B . 0.9800 ?
C12 H12C . 0.9800 ?

loop_
_geom_hbond_atom_site_label_D
_geom_hbond_atom_site_label_H
_geom_hbond_atom_site_label_A
_geom_hbond_site_symmetry_A
_geom_hbond_distance_DH
_geom_hbond_distance_HA
_geom_hbond_distance_DA
_geom_hbond_angle_DHA
N1 H1 O1 1_565 0.880 2.171 3.027(2) 164.16

loop_
_geom_torsion_atom_site_label_1
_geom_torsion_atom_site_label_2
_geom_torsion_atom_site_label_3
_geom_torsion_atom_site_label_4
_geom_torsion_site_symmetry_1
_geom_torsion
_geom_torsion_publ_flag
C1 C1 C2 C3 3_767 178.1(2) y
C1 C2 C3 C4 . -177.17(18) y
C5 N1 C4 C3 . 161.85(19) y
C2 C3 C4 N1 . 179.17(17) y
C4 N1 C5 O1 . -4.5(3) ?
C4 N1 C5 C6 . 174.55(17) y
O1 C5 C6 C7 . -149.5(2) ?
N1 C5 C6 C7 . 31.4(3) ?
O1 C5 C6 C11 . 29.5(3) ?
N1 C5 C6 C11 . -149.6(2) ?
C11 C6 C7 C8 . 0.0(3) ?
C5 C6 C7 C8 . 179.04(19) ?
C6 C7 C8 C9 . 1.1(3) ?
C7 C8 C9 C10 . -0.9(3) ?
C7 C8 C9 C12 . 178.0(2) ?
C8 C9 C10 C11 . -0.5(3) ?
C12 C9 C10 C11 . -179.3(2) ?
C9 C10 C11 C6 . 1.6(3) ?
C7 C6 C11 C10 . -1.3(3) ?
C5 C6 C11 C10 . 179.58(19) ?
